data_4032313
loop_
_publ_author_name
'Kang, Chang Won'
'Sarnowski, Matthew P.'
'Elbatrawi, Yassin M.'
'Del Valle, Juan R.'

_publ_section_title
;
 Access to Enantiopure \a-Hydrazino Acids for N-Amino Peptide Synthesis.
;
_journal_issue 3
_journal_name_full 'The Journal of organic chemistry'
_journal_page_first 1833
_journal_page_last 1841
_journal_paper_doi 10.1021/acs.joc.6b02718
_journal_volume 82
_journal_year 2017
_chemical_absolute_configuration syn
_chemical_formula_moiety 'C19 H30 N2 O5'
_chemical_formula_sum 'C19 H30 N2 O5'
_chemical_formula_weight 366.45
_space_group_crystal_system orthorhombic
_space_group_IT_number 19
_space_group_name_Hall 'P 2ac 2ab'
_space_group_name_H-M_alt 'P 21 21 21'
_symmetry_space_group_name_Hall 'P 2ac 2ab'
_symmetry_space_group_name_H-M 'P 21 21 21'
_atom_sites_solution_hydrogens mixed
_audit_creation_date 2016-10-11
_audit_creation_method
;
Olex2 1.2
(compiled 2016.09.09 svn.r3337 for OlexSys, GUI svn.r5227)
;
_cell_angle_alpha 90
_cell_angle_beta 90
_cell_angle_gamma 90
_cell_formula_units_Z 4
_cell_length_a 6.0244(4)
_cell_length_b 16.4432(10)
_cell_length_c 20.5214(13)
_cell_measurement_reflns_used 567
_cell_measurement_temperature 100(2)
_cell_measurement_theta_max 63.66
_cell_measurement_theta_min 27.49
_cell_volume 2032.9(2)
_computing_cell_refinement 'SAINT v8.37A (Bruker, 2015)'
_computing_data_reduction 'SAINT v8.37A (Bruker, 2015)'
_computing_molecular_graphics 'Olex2 (Dolomanov et al., 2009)'
_computing_publication_material 'Olex2 (Dolomanov et al., 2009)'
_computing_structure_refinement 'XL (Sheldrick, 2008)'
_diffrn_ambient_temperature 99.99
_diffrn_measured_fraction_theta_full 0.977
_diffrn_measured_fraction_theta_max 0.977
_diffrn_measurement_device_type 'Bruker D8 Venture PHOTON 100 CMOS'
_diffrn_measurement_method 'omega scans'
_diffrn_radiation_monochromator mirrors
_diffrn_radiation_type CuK\a
_diffrn_radiation_wavelength 1.54178
_diffrn_reflns_av_R_equivalents 0.0685
_diffrn_reflns_av_unetI/netI 0.0868
_diffrn_reflns_Laue_measured_fraction_full 0.977
_diffrn_reflns_Laue_measured_fraction_max 0.977
_diffrn_reflns_limit_h_max 6
_diffrn_reflns_limit_h_min -5
_diffrn_reflns_limit_k_max 19
_diffrn_reflns_limit_k_min -19
_diffrn_reflns_limit_l_max 24
_diffrn_reflns_limit_l_min -24
_diffrn_reflns_number 8097
_diffrn_reflns_point_group_measured_fraction_full 0.952
_diffrn_reflns_point_group_measured_fraction_max 0.952
_diffrn_reflns_theta_full 66.602
_diffrn_reflns_theta_max 66.602
_diffrn_reflns_theta_min 3.444
_diffrn_source 'INCOATEC Imus micro-focus source'
_exptl_absorpt_coefficient_mu 0.707
_exptl_absorpt_correction_T_max 0.7528
_exptl_absorpt_correction_T_min 0.4798
_exptl_absorpt_correction_type multi-scan
_exptl_absorpt_process_details
;
SADABS-2014/5 (Bruker,2014/5) was used for absorption correction.
wR2(int) was 0.1269 before and 0.0836 after correction.
The Ratio of minimum to maximum transmission is 0.6374.
;
_exptl_crystal_colour colorless
_exptl_crystal_density_diffrn 1.197
_exptl_crystal_description plate
_exptl_crystal_F_000 792
_exptl_crystal_size_max 0.12
_exptl_crystal_size_mid 0.03
_exptl_crystal_size_min 0.01
_refine_diff_density_max 0.228
_refine_diff_density_min -0.261
_refine_diff_density_rms 0.057
_refine_ls_abs_structure_details
;
 Flack x determined using 672 quotients [(I+)-(I-)]/[(I+)+(I-)]
 (Parsons, Flack and Wagner, Acta Cryst. B69 (2013) 249-259).
;
_refine_ls_abs_structure_Flack -0.1(4)
_refine_ls_extinction_method none
_refine_ls_goodness_of_fit_ref 1.046
_refine_ls_hydrogen_treatment mixed
_refine_ls_matrix_type full
_refine_ls_number_parameters 248
_refine_ls_number_reflns 3421
_refine_ls_number_restraints 2
_refine_ls_restrained_S_all 1.045
_refine_ls_R_factor_all 0.1085
_refine_ls_R_factor_gt 0.0704
_refine_ls_shift/su_max 0.000
_refine_ls_shift/su_mean 0.000
_refine_ls_structure_factor_coef Fsqd
_refine_ls_weighting_details 'w=1/[\s^2^(Fo^2^)+(0.0900P)^2^+0.2444P] where P=(Fo^2^+2Fc^2^)/3'
_refine_ls_weighting_scheme calc
_refine_ls_wR_factor_gt 0.1644
_refine_ls_wR_factor_ref 0.1892
_reflns_Friedel_coverage 0.670
_reflns_Friedel_fraction_full 0.918
_reflns_Friedel_fraction_max 0.918
_reflns_number_gt 2355
_reflns_number_total 3421
_reflns_threshold_expression 'I > 2\s(I)'
_cod_data_source_file jo6b02718_si_002.cif
_cod_data_source_block bk_01_017_0m
_cod_database_code 4032313
_shelx_space_group_comment
;
The symmetry employed for this shelxl refinement is uniquely defined
by the following loop, which should always be used as a source of
symmetry information in preference to the above space-group names.
They are only intended as comments.
;
_shelx_estimated_absorpt_t_max 0.993
_shelx_estimated_absorpt_t_min 0.920
_olex2_refinement_description
;
1. Fixed Uiso
 At 1.2 times of:
  All C(H) groups, H8 of N8, All C(H,H) groups
 At 1.5 times of:
  All C(H,H,H) groups, H9 of N9
2. Restrained distances
 N9-H9
 0.9 with sigma of 0.02
 N8-H8
 0.9 with sigma of 0.02
3.a Ternary CH refined with riding coordinates:
 C11(H11)
3.b Secondary CH2 refined with riding coordinates:
 C10(H10A,H10B)
3.c Aromatic/amide H refined with riding coordinates:
 C17(H17), C18(H18), C20(H20), C21(H21)
3.d Idealised Me refined as rotating group:
 C1(H1A,H1B,H1C), C2(H2A,H2B,H2C), C3(H3A,H3B,H3C), C15(H15A,H15B,H15C),
 C24(H24A,H24B,H24C), C25(H25A,H25B,H25C), C26(H26A,H26B,H26C)
;
_shelx_shelxl_version_number 2014/7
_olex2_submission_special_instructions 'No special instructions were received'

loop_
_space_group_symop_operation_xyz
'x, y, z'
'-x+1/2, -y, z+1/2'
'x+1/2, -y+1/2, -z'
'-x, y+1/2, -z+1/2'

loop_
_atom_site_label
_atom_site_type_symbol
_atom_site_fract_x
_atom_site_fract_y
_atom_site_fract_z
_atom_site_U_iso_or_equiv
_atom_site_adp_type
_atom_site_occupancy
_atom_site_site_symmetry_order
_atom_site_calc_flag
_atom_site_refinement_flags_posn
C1 C -0.1219(13) 0.0597(4) -0.1823(3) 0.0556(18) Uani 1 1 d .
H1A H -0.0013 0.0903 -0.2030 0.083 Uiso 1 1 calc GR
H1B H -0.1833 0.0206 -0.2135 0.083 Uiso 1 1 calc GR
H1C H -0.0641 0.0306 -0.1442 0.083 Uiso 1 1 calc GR
C2 C -0.4913(12) 0.0724(4) -0.1283(4) 0.0561(18) Uani 1 1 d .
H2A H -0.4317 0.0361 -0.0947 0.084 Uiso 1 1 calc GR
H2B H -0.5716 0.0403 -0.1609 0.084 Uiso 1 1 calc GR
H2C H -0.5930 0.1116 -0.1082 0.084 Uiso 1 1 calc GR
C3 C -0.3882(14) 0.1683(5) -0.2172(3) 0.0586(18) Uani 1 1 d .
H3A H -0.5129 0.2017 -0.2022 0.088 Uiso 1 1 calc GR
H3B H -0.4383 0.1322 -0.2522 0.088 Uiso 1 1 calc GR
H3C H -0.2695 0.2036 -0.2334 0.088 Uiso 1 1 calc GR
C4 C -0.3016(13) 0.1177(4) -0.1610(3) 0.0475(16) Uani 1 1 d .
O5 O -0.2184(8) 0.1710(3) -0.1086(2) 0.0498(12) Uani 1 1 d .
C6 C -0.0309(12) 0.2134(4) -0.1173(3) 0.0482(17) Uani 1 1 d .
O7 O 0.0658(9) 0.2257(3) -0.1688(2) 0.0522(12) Uani 1 1 d .
N8 N 0.0538(12) 0.2383(4) -0.0591(3) 0.0595(17) Uani 1 1 d D
H8 H -0.050(11) 0.238(5) -0.027(3) 0.071 Uiso 1 1 d DR
N9 N 0.2522(10) 0.2843(3) -0.0572(3) 0.0477(13) Uani 1 1 d D
H9 H 0.331(12) 0.272(5) -0.093(3) 0.072 Uiso 1 1 d DR
C10 C 0.2052(12) 0.3714(4) -0.0549(3) 0.0447(15) Uani 1 1 d .
H10A H 0.1334 0.3853 -0.0129 0.054 Uiso 1 1 calc R
H10B H 0.1026 0.3863 -0.0906 0.054 Uiso 1 1 calc R
C11 C 0.4234(12) 0.4184(3) -0.0619(3) 0.0419(14) Uani 1 1 d .
H11 H 0.5427 0.3860 -0.0401 0.050 Uiso 1 1 calc R
C12 C 0.4888(12) 0.4292(4) -0.1331(3) 0.0441(15) Uani 1 1 d .
O13 O 0.3611(9) 0.4403(4) -0.1771(2) 0.0650(14) Uani 1 1 d .
O14 O 0.7055(8) 0.4266(3) -0.1410(2) 0.0585(13) Uani 1 1 d .
C15 C 0.7857(14) 0.4404(6) -0.2068(4) 0.072(2) Uani 1 1 d .
H15A H 0.7328 0.3968 -0.2354 0.108 Uiso 1 1 calc GR
H15B H 0.9484 0.4411 -0.2068 0.108 Uiso 1 1 calc GR
H15C H 0.7301 0.4928 -0.2227 0.108 Uiso 1 1 calc GR
C16 C 0.4152(11) 0.5017(3) -0.0293(3) 0.0415(14) Uani 1 1 d .
C17 C 0.2360(12) 0.5527(4) -0.0363(3) 0.0455(15) Uani 1 1 d .
H17 H 0.1149 0.5362 -0.0628 0.055 Uiso 1 1 calc R
C18 C 0.2273(12) 0.6277(4) -0.0055(3) 0.0434(14) Uani 1 1 d .
H18 H 0.1025 0.6622 -0.0113 0.052 Uiso 1 1 calc R
C19 C 0.4023(12) 0.6519(3) 0.0339(3) 0.0422(15) Uani 1 1 d .
C20 C 0.5865(13) 0.6022(4) 0.0395(3) 0.0481(16) Uani 1 1 d .
H20 H 0.7096 0.6196 0.0649 0.058 Uiso 1 1 calc R
C21 C 0.5935(12) 0.5267(4) 0.0083(3) 0.0489(16) Uani 1 1 d .
H21 H 0.7200 0.4927 0.0129 0.059 Uiso 1 1 calc R
O22 O 0.4017(9) 0.7283(2) 0.0620(2) 0.0488(11) Uani 1 1 d .
C23 C 0.3101(11) 0.7377(4) 0.1281(3) 0.0456(15) Uani 1 1 d .
C24 C 0.0664(12) 0.7139(4) 0.1288(3) 0.0547(17) Uani 1 1 d .
H24A H -0.0151 0.7473 0.0974 0.082 Uiso 1 1 calc GR
H24B H 0.0055 0.7226 0.1726 0.082 Uiso 1 1 calc GR
H24C H 0.0517 0.6564 0.1171 0.082 Uiso 1 1 calc GR
C25 C 0.4422(14) 0.6863(4) 0.1754(3) 0.0563(18) Uani 1 1 d .
H25A H 0.4231 0.6287 0.1646 0.084 Uiso 1 1 calc GR
H25B H 0.3894 0.6963 0.2198 0.084 Uiso 1 1 calc GR
H25C H 0.5997 0.7007 0.1723 0.084 Uiso 1 1 calc GR
C26 C 0.3427(14) 0.8276(4) 0.1422(3) 0.059(2) Uani 1 1 d .
H26A H 0.5004 0.8413 0.1381 0.088 Uiso 1 1 calc GR
H26B H 0.2923 0.8397 0.1865 0.088 Uiso 1 1 calc GR
H26C H 0.2565 0.8598 0.1109 0.088 Uiso 1 1 calc GR

loop_
_atom_site_aniso_label
_atom_site_aniso_U_11
_atom_site_aniso_U_22
_atom_site_aniso_U_33
_atom_site_aniso_U_23
_atom_site_aniso_U_13
_atom_site_aniso_U_12
C1 0.051(5) 0.064(4) 0.052(4) -0.008(3) -0.008(3) 0.001(4)
C2 0.051(5) 0.067(4) 0.050(4) 0.005(3) -0.005(3) -0.012(3)
C3 0.045(5) 0.084(5) 0.046(4) 0.014(3) -0.002(3) 0.001(4)
C4 0.041(4) 0.055(3) 0.046(4) 0.002(3) 0.001(3) -0.004(3)
O5 0.055(3) 0.054(2) 0.041(2) -0.0041(18) 0.005(2) -0.011(2)
C6 0.053(5) 0.040(3) 0.051(4) 0.003(3) 0.000(3) 0.002(3)
O7 0.053(3) 0.066(3) 0.037(2) 0.0024(19) 0.002(2) -0.008(2)
N8 0.071(5) 0.066(3) 0.041(3) -0.007(3) 0.004(3) -0.024(3)
N9 0.045(4) 0.054(3) 0.044(3) -0.001(2) 0.004(2) -0.014(3)
C10 0.042(4) 0.052(3) 0.039(3) 0.000(3) -0.002(3) -0.006(3)
C11 0.038(4) 0.045(3) 0.042(3) 0.003(2) -0.007(3) 0.002(3)
C12 0.042(5) 0.045(3) 0.045(4) -0.006(3) -0.001(3) 0.002(3)
O13 0.042(3) 0.105(4) 0.047(3) 0.009(3) -0.003(2) 0.003(3)
O14 0.028(3) 0.098(4) 0.049(3) 0.008(2) 0.002(2) 0.005(3)
C15 0.042(5) 0.118(7) 0.056(5) 0.012(4) 0.009(4) 0.006(5)
C16 0.037(4) 0.046(3) 0.042(3) 0.004(2) 0.006(3) 0.001(3)
C17 0.044(4) 0.049(3) 0.043(3) 0.003(2) -0.009(3) 0.000(3)
C18 0.039(4) 0.052(3) 0.039(3) 0.000(3) -0.010(3) 0.004(3)
C19 0.045(4) 0.046(3) 0.036(3) 0.003(2) 0.007(3) -0.001(3)
C20 0.036(4) 0.061(4) 0.047(4) -0.005(3) -0.001(3) -0.007(3)
C21 0.028(4) 0.065(4) 0.053(4) 0.003(3) 0.002(3) 0.004(3)
O22 0.053(3) 0.050(2) 0.043(2) -0.0038(18) 0.010(2) -0.008(2)
C23 0.034(4) 0.054(3) 0.049(4) -0.003(3) 0.006(3) -0.003(3)
C24 0.034(4) 0.074(4) 0.055(4) -0.007(3) 0.006(3) -0.004(4)
C25 0.051(5) 0.071(4) 0.047(4) -0.005(3) 0.003(3) -0.002(4)
C26 0.062(6) 0.061(4) 0.053(4) -0.011(3) 0.022(3) -0.014(4)

loop_
_atom_type_symbol
_atom_type_description
_atom_type_scat_dispersion_real
_atom_type_scat_dispersion_imag
_atom_type_scat_source
C C 0.0181 0.0091 'International Tables Vol C Tables 4.2.6.8 and 6.1.1.4'
H H 0.0000 0.0000 'International Tables Vol C Tables 4.2.6.8 and 6.1.1.4'
N N 0.0311 0.0180 'International Tables Vol C Tables 4.2.6.8 and 6.1.1.4'
O O 0.0492 0.0322 'International Tables Vol C Tables 4.2.6.8 and 6.1.1.4'

loop_
_geom_angle_atom_site_label_1
_geom_angle_atom_site_label_2
_geom_angle_atom_site_label_3
_geom_angle
C1 C4 C2 111.0(6)
C1 C4 C3 111.9(6)
C3 C4 C2 110.2(6)
O5 C4 C1 110.1(6)
O5 C4 C2 103.1(5)
O5 C4 C3 110.2(5)
C6 O5 C4 120.0(5)
O5 C6 N8 110.9(6)
O7 C6 O5 127.1(6)
O7 C6 N8 121.9(7)
C6 N8 N9 120.1(6)
N8 N9 C10 111.1(6)
N9 C10 C11 109.0(5)
C12 C11 C10 111.8(5)
C12 C11 C16 109.0(5)
C16 C11 C10 112.6(5)
O13 C12 C11 125.0(6)
O13 C12 O14 123.2(7)
O14 C12 C11 111.8(6)
C12 O14 C15 116.1(6)
C17 C16 C11 121.9(6)
C17 C16 C21 119.0(6)
C21 C16 C11 119.1(6)
C16 C17 C18 121.7(6)
C19 C18 C17 119.5(6)
C20 C19 C18 119.3(6)
O22 C19 C18 120.1(6)
O22 C19 C20 120.2(6)
C19 C20 C21 120.7(7)
C16 C21 C20 119.7(7)
C19 O22 C23 118.7(4)
O22 C23 C24 110.1(5)
O22 C23 C25 109.6(5)
O22 C23 C26 103.2(5)
C24 C23 C26 111.9(6)
C25 C23 C24 111.0(6)
C25 C23 C26 110.7(6)

loop_
_geom_bond_atom_site_label_1
_geom_bond_atom_site_label_2
_geom_bond_distance
C1 C4 1.508(10)
C2 C4 1.521(10)
C3 C4 1.514(9)
C4 O5 1.474(8)
O5 C6 1.339(8)
C6 O7 1.223(8)
C6 N8 1.363(9)
N8 N9 1.414(8)
N9 C10 1.461(8)
C10 C11 1.532(9)
C11 C12 1.522(9)
C11 C16 1.525(8)
C12 O13 1.200(8)
C12 O14 1.316(8)
O14 C15 1.452(9)
C16 C17 1.375(9)
C16 C21 1.386(10)
C17 C18 1.387(9)
C18 C19 1.386(9)
C19 C20 1.383(10)
C19 O22 1.382(7)
C20 C21 1.398(10)
O22 C23 1.473(7)
C23 C24 1.519(10)
C23 C25 1.512(10)
C23 C26 1.520(9)
